data_2226860
loop_
_publ_author_name
'Fun, Hoong-Kun'
'Kobkeatthawin, Thawanrat'
'Ruanwas, Pumsak'
'Chantrapromma, Suchada'

_publ_section_title
;
 (<i>E</i>)-1-(4-Aminophenyl)-3-(2,4,5-trimethoxyphenyl)prop-2-en-1-one
;
_journal_coeditor_code FJ2326
_journal_issue 8
_journal_name_full 'Acta Crystallographica Section E'
_journal_page_first o1973
_journal_page_last o1974
_journal_paper_doi 10.1107/S1600536810026346
_journal_volume 66
_journal_year 2010
_chemical_formula_iupac 'C18 H19 N O4'
_chemical_formula_moiety 'C18 H19 N O4'
_chemical_formula_sum 'C18 H19 N O4'
_chemical_formula_weight 313.34
_chemical_melting_point_gt 393
_chemical_melting_point_lt 394
_chemical_name_systematic
;
(<i>E</i>)-1-(4-Aminophenyl)-3-(2,4,5-trimethoxyphenyl)prop-2-en-1-one
;
_space_group_IT_number 15
_symmetry_cell_setting monoclinic
_symmetry_space_group_name_Hall '-C 2yc'
_symmetry_space_group_name_H-M 'C 1 2/c 1'
_atom_sites_solution_hydrogens geom
_atom_sites_solution_primary direct
_atom_sites_solution_secondary difmap
_audit_creation_method SHELXL-97
_cell_angle_alpha 90.00
_cell_angle_beta 100.8790(10)
_cell_angle_gamma 90.00
_cell_formula_units_Z 8
_cell_length_a 13.6117(2)
_cell_length_b 10.3540(2)
_cell_length_c 22.3920(4)
_cell_measurement_reflns_used 4506
_cell_measurement_temperature 100
_cell_measurement_theta_max 30.00
_cell_measurement_theta_min 1.85
_cell_volume 3099.11(9)
_computing_cell_refinement 'SAINT (Bruker, 2005)'
_computing_data_collection 'APEX2 (Bruker, 2005)'
_computing_data_reduction 'SAINT (Bruker, 2005)'
_computing_molecular_graphics 'SHELXTL (Sheldrick, 2008)'
_computing_publication_material
;
SHELXTL (Sheldrick, 2008) and PLATON (Spek, 2009)
;
_computing_structure_refinement 'SHELXTL (Sheldrick, 2008)'
_computing_structure_solution 'SHELXTL (Sheldrick, 2008)'
_diffrn_ambient_temperature 100
_diffrn_measured_fraction_theta_full 0.999
_diffrn_measured_fraction_theta_max 0.999
_diffrn_measurement_device_type 'Bruker APEXII CCD area-detector'
_diffrn_measurement_method '\f and \w scans'
_diffrn_radiation_monochromator graphite
_diffrn_radiation_source 'sealed tube'
_diffrn_radiation_type MoK\a
_diffrn_radiation_wavelength 0.71073
_diffrn_reflns_av_R_equivalents 0.0289
_diffrn_reflns_av_sigmaI/netI 0.0293
_diffrn_reflns_limit_h_max 19
_diffrn_reflns_limit_h_min -19
_diffrn_reflns_limit_k_max 12
_diffrn_reflns_limit_k_min -14
_diffrn_reflns_limit_l_max 31
_diffrn_reflns_limit_l_min -31
_diffrn_reflns_number 19818
_diffrn_reflns_theta_full 30.00
_diffrn_reflns_theta_max 30.00
_diffrn_reflns_theta_min 1.85
_diffrn_standards_number 0
_exptl_absorpt_coefficient_mu 0.095
_exptl_absorpt_correction_T_max 0.9910
_exptl_absorpt_correction_T_min 0.9647
_exptl_absorpt_correction_type multi-scan
_exptl_absorpt_process_details '(SADABS; Bruker, 2005)'
_exptl_crystal_colour Orange
_exptl_crystal_density_diffrn 1.343
_exptl_crystal_density_method 'not measured'
_exptl_crystal_description Block
_exptl_crystal_F_000 1328
_exptl_crystal_size_max 0.38
_exptl_crystal_size_mid 0.32
_exptl_crystal_size_min 0.10
_refine_diff_density_max 0.426
_refine_diff_density_min -0.228
_refine_ls_extinction_method none
_refine_ls_goodness_of_fit_ref 1.048
_refine_ls_hydrogen_treatment mixed
_refine_ls_matrix_type full
_refine_ls_number_parameters 219
_refine_ls_number_reflns 4506
_refine_ls_number_restraints 0
_refine_ls_restrained_S_all 1.048
_refine_ls_R_factor_all 0.0676
_refine_ls_R_factor_gt 0.0512
_refine_ls_shift/su_max 0.000
_refine_ls_shift/su_mean 0.000
_refine_ls_structure_factor_coef Fsqd
_refine_ls_weighting_details 'calc w=1/[\s^2^(Fo^2^)+(0.0552P)^2^+3.4363P] where P=(Fo^2^+2Fc^2^)/3'
_refine_ls_weighting_scheme calc
_refine_ls_wR_factor_gt 0.1205
_refine_ls_wR_factor_ref 0.1307
_reflns_number_gt 3581
_reflns_number_total 4506
_reflns_threshold_expression I>2\s(I)
_cod_data_source_file fj2326.cif
_cod_data_source_block I
_cod_original_sg_symbol_H-M 'C 2/c'
_cod_database_code 2226860
_cod_database_fobs_code 2226860

loop_
_symmetry_equiv_pos_as_xyz
'x, y, z'
'-x, y, -z+1/2'
'x+1/2, y+1/2, z'
'-x+1/2, y+1/2, -z+1/2'
'-x, -y, -z'
'x, -y, z-1/2'
'-x+1/2, -y+1/2, -z'
'x+1/2, -y+1/2, z-1/2'

loop_
_atom_site_type_symbol
_atom_site_label
_atom_site_fract_x
_atom_site_fract_y
_atom_site_fract_z
_atom_site_U_iso_or_equiv
_atom_site_adp_type
_atom_site_calc_flag
_atom_site_refinement_flags
_atom_site_occupancy
_atom_site_disorder_assembly
_atom_site_disorder_group
O O1 0.38020(7) 0.71239(11) 0.65434(5) 0.0236(2) Uani d . 1 . .
O O2 0.40102(7) 0.40284(10) 0.49618(5) 0.0226(2) Uani d . 1 . .
O O3 0.10593(7) 0.26403(10) 0.35317(5) 0.0237(2) Uani d . 1 . .
O O4 -0.00667(7) 0.42294(10) 0.40878(5) 0.0230(2) Uani d . 1 . .
N N1 0.09228(9) 1.16277(13) 0.71073(6) 0.0226(3) Uani d . 1 . .
H H1N1 0.0289(15) 1.1700(18) 0.6971(8) 0.028(5) Uiso d . 1 . .
H H2N1 0.1136(15) 1.197(2) 0.7468(9) 0.036(5) Uiso d . 1 . .
C C1 0.23640(9) 0.84035(13) 0.65403(6) 0.0165(3) Uani d . 1 . .
C C2 0.28745(9) 0.92608(13) 0.69789(6) 0.0169(3) Uani d . 1 . .
H H2A 0.3552 0.9129 0.7131 0.020 Uiso calc R 1 . .
C C3 0.23973(10) 1.02891(13) 0.71892(6) 0.0174(3) Uani d . 1 . .
H H3A 0.2749 1.0829 0.7486 0.021 Uiso calc R 1 . .
C C4 0.13779(10) 1.05267(13) 0.69558(6) 0.0171(3) Uani d . 1 . .
C C5 0.08494(9) 0.96364(14) 0.65447(6) 0.0183(3) Uani d . 1 . .
H H5A 0.0166 0.9746 0.6407 0.022 Uiso calc R 1 . .
C C6 0.13318(10) 0.86001(14) 0.63425(6) 0.0182(3) Uani d . 1 . .
H H6A 0.0968 0.8020 0.6070 0.022 Uiso calc R 1 . .
C C7 0.29247(10) 0.73650(13) 0.63014(6) 0.0177(3) Uani d . 1 . .
C C8 0.24234(10) 0.66396(14) 0.57644(6) 0.0201(3) Uani d . 1 . .
H H8A 0.1762 0.6835 0.5598 0.024 Uiso calc R 1 . .
C C9 0.28853(9) 0.57075(13) 0.55064(6) 0.0177(3) Uani d . 1 . .
H H9A 0.3553 0.5549 0.5673 0.021 Uiso calc R 1 . .
C C10 0.24334(9) 0.49221(13) 0.49882(6) 0.0163(3) Uani d . 1 . .
C C11 0.30112(9) 0.40495(13) 0.47178(6) 0.0174(3) Uani d . 1 . .
C C12 0.25784(10) 0.32686(13) 0.42310(6) 0.0185(3) Uani d . 1 . .
H H12A 0.2973 0.2697 0.4059 0.022 Uiso calc R 1 . .
C C13 0.15546(10) 0.33465(13) 0.40038(6) 0.0181(3) Uani d . 1 . .
C C14 0.09645(9) 0.42119(13) 0.42698(6) 0.0181(3) Uani d . 1 . .
C C15 0.14011(10) 0.49721(13) 0.47490(6) 0.0177(3) Uani d . 1 . .
H H15A 0.1002 0.5538 0.4921 0.021 Uiso calc R 1 . .
C C16 0.46300(10) 0.31421(15) 0.47127(7) 0.0227(3) Uani d . 1 . .
H H16A 0.5310 0.3231 0.4922 0.034 Uiso calc R 1 . .
H H16B 0.4590 0.3324 0.4288 0.034 Uiso calc R 1 . .
H H16C 0.4406 0.2276 0.4760 0.034 Uiso calc R 1 . .
C C17 0.16178(11) 0.17238(15) 0.32512(7) 0.0249(3) Uani d . 1 . .
H H17A 0.1189 0.1338 0.2908 0.037 Uiso calc R 1 . .
H H17B 0.1877 0.1065 0.3540 0.037 Uiso calc R 1 . .
H H17C 0.2162 0.2155 0.3118 0.037 Uiso calc R 1 . .
C C18 -0.04143(12) 0.49413(19) 0.35457(8) 0.0338(4) Uani d . 1 . .
H H18A -0.1129 0.5017 0.3482 0.051 Uiso calc R 1 . .
H H18B -0.0228 0.4500 0.3207 0.051 Uiso calc R 1 . .
H H18C -0.0120 0.5787 0.3582 0.051 Uiso calc R 1 . .

loop_
_atom_site_aniso_label
_atom_site_aniso_U_11
_atom_site_aniso_U_22
_atom_site_aniso_U_33
_atom_site_aniso_U_12
_atom_site_aniso_U_13
_atom_site_aniso_U_23
O1 0.0160(5) 0.0295(6) 0.0228(5) 0.0039(4) -0.0025(4) -0.0032(4)
O2 0.0130(4) 0.0288(6) 0.0253(5) 0.0038(4) 0.0019(4) -0.0025(4)
O3 0.0197(5) 0.0270(5) 0.0244(5) -0.0026(4) 0.0043(4) -0.0092(4)
O4 0.0132(4) 0.0286(6) 0.0263(5) -0.0023(4) 0.0012(4) -0.0023(4)
N1 0.0168(6) 0.0277(7) 0.0220(6) 0.0043(5) 0.0001(4) -0.0045(5)
C1 0.0151(6) 0.0176(6) 0.0160(6) -0.0007(5) 0.0009(4) 0.0023(5)
C2 0.0126(5) 0.0202(6) 0.0164(6) -0.0009(5) -0.0009(4) 0.0036(5)
C3 0.0157(6) 0.0201(6) 0.0151(6) -0.0029(5) -0.0004(4) 0.0012(5)
C4 0.0162(6) 0.0200(6) 0.0152(6) -0.0005(5) 0.0035(4) 0.0034(5)
C5 0.0116(5) 0.0230(7) 0.0195(6) -0.0014(5) 0.0003(4) 0.0023(5)
C6 0.0151(6) 0.0206(6) 0.0176(6) -0.0038(5) -0.0002(4) 0.0006(5)
C7 0.0160(6) 0.0194(6) 0.0170(6) -0.0002(5) 0.0012(5) 0.0022(5)
C8 0.0151(6) 0.0225(7) 0.0203(6) 0.0011(5) -0.0024(5) -0.0015(5)
C9 0.0137(5) 0.0220(7) 0.0170(6) -0.0018(5) 0.0019(4) 0.0029(5)
C10 0.0145(6) 0.0184(6) 0.0161(6) -0.0008(5) 0.0034(4) 0.0018(5)
C11 0.0135(5) 0.0202(6) 0.0186(6) -0.0002(5) 0.0034(5) 0.0035(5)
C12 0.0178(6) 0.0186(6) 0.0209(6) 0.0013(5) 0.0080(5) 0.0005(5)
C13 0.0190(6) 0.0186(6) 0.0174(6) -0.0038(5) 0.0052(5) -0.0006(5)
C14 0.0129(6) 0.0208(7) 0.0206(6) -0.0023(5) 0.0033(5) 0.0008(5)
C15 0.0148(6) 0.0187(6) 0.0200(6) 0.0003(5) 0.0045(5) -0.0005(5)
C16 0.0166(6) 0.0260(7) 0.0265(7) 0.0058(5) 0.0071(5) 0.0040(6)
C17 0.0281(7) 0.0221(7) 0.0260(7) -0.0023(6) 0.0091(6) -0.0064(6)
C18 0.0208(7) 0.0432(10) 0.0345(9) 0.0005(7) -0.0023(6) 0.0071(7)

loop_
_atom_type_symbol
_atom_type_description
_atom_type_scat_dispersion_real
_atom_type_scat_dispersion_imag
_atom_type_scat_source
C C 0.0033 0.0016 'International Tables Vol C Tables 4.2.6.8 and 6.1.1.4'
H H 0.0000 0.0000 'International Tables Vol C Tables 4.2.6.8 and 6.1.1.4'
N N 0.0061 0.0033 'International Tables Vol C Tables 4.2.6.8 and 6.1.1.4'
O O 0.0106 0.0060 'International Tables Vol C Tables 4.2.6.8 and 6.1.1.4'

loop_
_geom_angle_atom_site_label_1
_geom_angle_atom_site_label_2
_geom_angle_atom_site_label_3
_geom_angle_site_symmetry_1
_geom_angle_site_symmetry_3
_geom_angle
_geom_angle_publ_flag
C11 O2 C16 . . 118.06(11) ?
C13 O3 C17 . . 118.17(11) ?
C14 O4 C18 . . 114.38(11) ?
C4 N1 H1N1 . . 117.0(13) ?
C4 N1 H2N1 . . 118.4(13) ?
H1N1 N1 H2N1 . . 115.1(18) ?
C6 C1 C2 . . 117.47(12) ?
C6 C1 C7 . . 123.07(12) ?
C2 C1 C7 . . 119.46(11) ?
C3 C2 C1 . . 121.63(12) ?
C3 C2 H2A . . 119.2 ?
C1 C2 H2A . . 119.2 ?
C2 C3 C4 . . 120.24(12) ?
C2 C3 H3A . . 119.9 ?
C4 C3 H3A . . 119.9 ?
N1 C4 C5 . . 120.65(12) ?
N1 C4 C3 . . 120.86(12) ?
C5 C4 C3 . . 118.44(12) ?
C6 C5 C4 . . 120.69(12) ?
C6 C5 H5A . . 119.7 ?
C4 C5 H5A . . 119.7 ?
C5 C6 C1 . . 121.26(12) ?
C5 C6 H6A . . 119.4 ?
C1 C6 H6A . . 119.4 ?
O1 C7 C8 . . 120.93(12) ?
O1 C7 C1 . . 120.63(12) ?
C8 C7 C1 . . 118.43(11) ?
C9 C8 C7 . . 122.45(12) ?
C9 C8 H8A . . 118.8 ?
C7 C8 H8A . . 118.8 ?
C8 C9 C10 . . 125.73(12) ?
C8 C9 H9A . . 117.1 ?
C10 C9 H9A . . 117.1 ?
C15 C10 C11 . . 117.31(12) ?
C15 C10 C9 . . 121.64(12) ?
C11 C10 C9 . . 121.02(12) ?
O2 C11 C12 . . 123.00(12) ?
O2 C11 C10 . . 115.65(12) ?
C12 C11 C10 . . 121.35(12) ?
C13 C12 C11 . . 119.84(12) ?
C13 C12 H12A . . 120.1 ?
C11 C12 H12A . . 120.1 ?
O3 C13 C12 . . 124.72(12) ?
O3 C13 C14 . . 115.69(12) ?
C12 C13 C14 . . 119.59(12) ?
C15 C14 O4 . . 119.17(12) ?
C15 C14 C13 . . 119.88(12) ?
O4 C14 C13 . . 120.72(12) ?
C14 C15 C10 . . 122.04(12) ?
C14 C15 H15A . . 119.0 ?
C10 C15 H15A . . 119.0 ?
O2 C16 H16A . . 109.5 ?
O2 C16 H16B . . 109.5 ?
H16A C16 H16B . . 109.5 ?
O2 C16 H16C . . 109.5 ?
H16A C16 H16C . . 109.5 ?
H16B C16 H16C . . 109.5 ?
O3 C17 H17A . . 109.5 ?
O3 C17 H17B . . 109.5 ?
H17A C17 H17B . . 109.5 ?
O3 C17 H17C . . 109.5 ?
H17A C17 H17C . . 109.5 ?
H17B C17 H17C . . 109.5 ?
O4 C18 H18A . . 109.5 ?
O4 C18 H18B . . 109.5 ?
H18A C18 H18B . . 109.5 ?
O4 C18 H18C . . 109.5 ?
H18A C18 H18C . . 109.5 ?
H18B C18 H18C . . 109.5 ?

loop_
_geom_bond_atom_site_label_1
_geom_bond_atom_site_label_2
_geom_bond_site_symmetry_2
_geom_bond_distance
_geom_bond_publ_flag
O1 C7 . 1.2400(16) ?
O2 C11 . 1.3666(15) ?
O2 C16 . 1.4293(17) ?
O3 C13 . 1.3557(16) ?
O3 C17 . 1.4329(17) ?
O4 C14 . 1.3859(15) ?
O4 C18 . 1.4228(19) ?
N1 C4 . 1.3704(18) ?
N1 H1N1 . 0.862(19) ?
N1 H2N1 . 0.88(2) ?
C1 C6 . 1.4060(18) ?
C1 C2 . 1.4064(18) ?
C1 C7 . 1.4760(19) ?
C2 C3 . 1.3758(19) ?
C2 H2A . 0.9300 ?
C3 C4 . 1.4089(18) ?
C3 H3A . 0.9300 ?
C4 C5 . 1.4016(19) ?
C5 C6 . 1.378(2) ?
C5 H5A . 0.9300 ?
C6 H6A . 0.9300 ?
C7 C8 . 1.4718(19) ?
C8 C9 . 1.3407(19) ?
C8 H8A . 0.9300 ?
C9 C10 . 1.4549(18) ?
C9 H9A . 0.9300 ?
C10 C15 . 1.4071(18) ?
C10 C11 . 1.4076(18) ?
C11 C12 . 1.3953(19) ?
C12 C13 . 1.3927(18) ?
C12 H12A . 0.9300 ?
C13 C14 . 1.4083(19) ?
C14 C15 . 1.3724(19) ?
C15 H15A . 0.9300 ?
C16 H16A . 0.9600 ?
C16 H16B . 0.9600 ?
C16 H16C . 0.9600 ?
C17 H17A . 0.9600 ?
C17 H17B . 0.9600 ?
C17 H17C . 0.9600 ?
C18 H18A . 0.9600 ?
C18 H18B . 0.9600 ?
C18 H18C . 0.9600 ?

loop_
_geom_hbond_atom_site_label_D
_geom_hbond_atom_site_label_H
_geom_hbond_atom_site_label_A
_geom_hbond_site_symmetry_A
_geom_hbond_distance_DH
_geom_hbond_distance_HA
_geom_hbond_distance_DA
_geom_hbond_angle_DHA
_geom_hbond_publ_flag
N1 H1N1 O1 3_455 0.86(2) 2.12(2) 2.9692(16) 170.4(17) y
N1 H2N1 O1 4_556 0.88(2) 2.21(2) 3.0176(17) 153.4(19) y

loop_
_geom_torsion_atom_site_label_1
_geom_torsion_atom_site_label_2
_geom_torsion_atom_site_label_3
_geom_torsion_atom_site_label_4
_geom_torsion_site_symmetry_1
_geom_torsion_site_symmetry_2
_geom_torsion_site_symmetry_3
_geom_torsion_site_symmetry_4
_geom_torsion
_geom_torsion_publ_flag
C6 C1 C2 C3 . . . . -2.81(19) ?
C7 C1 C2 C3 . . . . 176.14(12) ?
C1 C2 C3 C4 . . . . -1.5(2) ?
C2 C3 C4 N1 . . . . -172.31(13) ?
C2 C3 C4 C5 . . . . 5.09(19) ?
N1 C4 C5 C6 . . . . 173.09(13) ?
C3 C4 C5 C6 . . . . -4.31(19) ?
C4 C5 C6 C1 . . . . -0.1(2) ?
C2 C1 C6 C5 . . . . 3.6(2) ?
C7 C1 C6 C5 . . . . -175.30(13) ?
C6 C1 C7 O1 . . . . -170.62(13) ?
C2 C1 C7 O1 . . . . 10.5(2) ?
C6 C1 C7 C8 . . . . 10.37(19) ?
C2 C1 C7 C8 . . . . -168.52(12) ?
O1 C7 C8 C9 . . . . -1.0(2) ?
C1 C7 C8 C9 . . . . 177.98(13) ?
C7 C8 C9 C10 . . . . 177.99(13) ?
C8 C9 C10 C15 . . . . -7.9(2) ?
C8 C9 C10 C11 . . . . 174.10(14) ?
C16 O2 C11 C12 . . . . -1.45(19) ?
C16 O2 C11 C10 . . . . 178.80(12) ?
C15 C10 C11 O2 . . . . 179.96(11) ?
C9 C10 C11 O2 . . . . -1.95(18) ?
C15 C10 C11 C12 . . . . 0.21(19) ?
C9 C10 C11 C12 . . . . 178.30(12) ?
O2 C11 C12 C13 . . . . -179.69(12) ?
C10 C11 C12 C13 . . . . 0.0(2) ?
C17 O3 C13 C12 . . . . 1.5(2) ?
C17 O3 C13 C14 . . . . -178.72(12) ?
C11 C12 C13 O3 . . . . 179.60(13) ?
C11 C12 C13 C14 . . . . -0.2(2) ?
C18 O4 C14 C15 . . . . 104.12(16) ?
C18 O4 C14 C13 . . . . -81.36(17) ?
O3 C13 C14 C15 . . . . -179.72(12) ?
C12 C13 C14 C15 . . . . 0.1(2) ?
O3 C13 C14 O4 . . . . 5.79(19) ?
C12 C13 C14 O4 . . . . -174.38(12) ?
O4 C14 C15 C10 . . . . 174.73(12) ?
C13 C14 C15 C10 . . . . 0.2(2) ?
C11 C10 C15 C14 . . . . -0.3(2) ?
C9 C10 C15 C14 . . . . -178.39(13) ?

loop_
_cod_related_entry_id
_cod_related_entry_database
_cod_related_entry_code
1 ChemSpider 8194032
